data_4305628
loop_
_publ_author_name
'Phillip I. Volkers'
'Christine A. Boyke'
'Jinzhu Chen'
'Thomas B. Rauchfuss'
'C. Matthew Whaley'
'Scott R. Wilson'
'Haijun Yao'

_publ_contact_author
; 
Scott R. Wilson 
University of Illinois 
School of Chemical Sciences, Box 59-1 
505 South Mathews Avenue 
Urbana, Illinois  61801 
USA 
;
_publ_contact_author_email srwilson@uiuc.edu
_publ_contact_author_fax '1  217 244 8068'
_publ_contact_author_phone '1  217 244 1708'
_publ_section_title
;
Precursors to [FeFe]-Hydrogenase Models: Syntheses of Fe2(SR)2(CO)6 from
CO-Free Iron Sources
;
_journal_name_full 'Inorganic Chemistry'
_journal_page_first 7002
_journal_page_last 7008
_journal_paper_doi 10.1021/ic800601k
_journal_volume 47
_journal_year 2008
_chemical_formula_moiety
; 
2(C16 H24 Fe3 O4 S8), 3(C4 H8 O), 2(C25 H22 P) 
;
_chemical_formula_sum 'C94 H116 Fe6 O11 P2 S16'
_chemical_formula_weight 2331.87
_chemical_name_systematic
; 
? 
;
_space_group_IT_number 2
_symmetry_cell_setting triclinic
_symmetry_space_group_name_Hall '-P 1'
_symmetry_space_group_name_H-M 'P -1'
_atom_sites_solution_hydrogens geom
_atom_sites_solution_primary direct
_atom_sites_solution_secondary difmap
_audit_creation_method SHELXL-97
_audit_update_record
; 
2006-12-19   text and data added, piv 
;
_cell_angle_alpha 72.961(6)
_cell_angle_beta 80.745(7)
_cell_angle_gamma 65.861(6)
_cell_formula_units_Z 1
_cell_length_a 12.409(5)
_cell_length_b 14.658(5)
_cell_length_c 16.276(6)
_cell_measurement_reflns_used 928
_cell_measurement_temperature 193(2)
_cell_measurement_theta_max 19.18
_cell_measurement_theta_min 2.28
_cell_volume 2580.1(17)
_computing_cell_refinement 'SAINT V6.22 (Bruker, 2001)'
_computing_data_collection 'SMART V5.625 (Bruker, 2001)'
_computing_data_reduction 'SAINT V6.22 (Bruker, 2001)'
_computing_molecular_graphics 'SHELXTL V6.12 (Bruker, 2001)'
_computing_publication_material 'XCIF (Bruker, 2001)'
_computing_structure_refinement 'SHELXTL V6.12 (Bruker, 2001)'
_computing_structure_solution 'SHELXTL V6.12 (Bruker, 2001)'
_diffrn_ambient_temperature 193(2)
_diffrn_measured_fraction_theta_full 0.992
_diffrn_measured_fraction_theta_max 0.992
_diffrn_measurement_device 'Siemens Platform/CCD'
_diffrn_measurement_method 'profile data from \w scans'
_diffrn_radiation_monochromator graphite
_diffrn_radiation_source 'normal-focus sealed tube'
_diffrn_radiation_type MoK\a
_diffrn_radiation_wavelength 0.71073
_diffrn_radiation_wavelength_id g59oas
_diffrn_reflns_av_R_equivalents 0.1772
_diffrn_reflns_av_sigmaI/netI 0.2791
_diffrn_reflns_limit_h_max 14
_diffrn_reflns_limit_h_min -14
_diffrn_reflns_limit_k_max 17
_diffrn_reflns_limit_k_min -17
_diffrn_reflns_limit_l_max 19
_diffrn_reflns_limit_l_min -19
_diffrn_reflns_number 24749
_diffrn_reflns_theta_full 25.45
_diffrn_reflns_theta_max 25.45
_diffrn_reflns_theta_min 1.57
_diffrn_standards_decay_% 25.2
_diffrn_standards_interval_time 305
_diffrn_standards_number 19
_exptl_absorpt_coefficient_mu 1.232
_exptl_absorpt_correction_T_max 0.9647
_exptl_absorpt_correction_T_min 0.6910
_exptl_absorpt_correction_type integration
_exptl_absorpt_process_details 'SHELXTL/XPREP (Bruker, 2001)'
_exptl_crystal_colour black
_exptl_crystal_density_diffrn 1.501
_exptl_crystal_density_method 'not measured'
_exptl_crystal_description platy
_exptl_crystal_F_000 1210
_exptl_crystal_id g59oas
_exptl_crystal_preparation
; 
The data crystal was mounted using oil (Parantone-N, Exxon) to a 
0.3 mm cryo-loop (Hampton Research) with the (-2 -1 -6) scattering 
planes roughly normal to the spindle axis. 
;
_exptl_crystal_size_max 0.44
_exptl_crystal_size_mid 0.16
_exptl_crystal_size_min 0.03
_refine_diff_density_max 0.548
_refine_diff_density_min -0.373
_refine_diff_density_rms 0.086
_refine_ls_extinction_method none
_refine_ls_goodness_of_fit_ref 0.853
_refine_ls_hydrogen_treatment noref
_refine_ls_matrix_type full
_refine_ls_number_parameters 743
_refine_ls_number_reflns 9454
_refine_ls_number_restraints 575
_refine_ls_restrained_S_all 0.831
_refine_ls_R_factor_all 0.2241
_refine_ls_R_factor_gt 0.0624
_refine_ls_shift/su_max 0.020
_refine_ls_shift/su_mean 0.000
_refine_ls_structure_factor_coef Fsqd
_refine_ls_weighting_details 'calc w=1/[\s^2^(Fo^2^)+(0.0432P)^2^+0.0000P] where P=(Fo^2^+2Fc^2^)/3'
_refine_ls_weighting_scheme calc
_refine_ls_wR_factor_gt 0.0925
_refine_ls_wR_factor_ref 0.1245
_reflns_number_gt 3396
_reflns_number_total 9454
_reflns_threshold_expression >2sigma(I)
_cod_duplicate_entry 4305625
_cod_data_source_file ic800601k-file003_2.cif
_cod_data_source_block g59oas
_cod_depositor_comments
;
The following automatic conversions were performed:
'_symmetry_cell_setting' value 'Triclinic' changed to 'triclinic'
according to '/home/saulius/struct/CIF-dictionaries/cif_core.dic'
dictionary named 'cif_core.dic' version 2.4.1 from 2010-06-29.

Automatic conversion script
Id: cif_fix_enum 1527 2010-12-29 10:47:43Z saulius 
;
_cod_original_cell_volume 2580.2(16)
_cod_original_sg_symbol_Hall '-P 1 '
_cod_original_sg_symbol_H-M 'P -1 '
_cod_database_code 4305628

loop_
_symmetry_equiv_pos_as_xyz
'x, y, z'
'-x, -y, -z'

loop_
_atom_site_label
_atom_site_type_symbol
_atom_site_fract_x
_atom_site_fract_y
_atom_site_fract_z
_atom_site_U_iso_or_equiv
_atom_site_adp_type
_atom_site_occupancy
_atom_site_symmetry_multiplicity
_atom_site_calc_flag
_atom_site_refinement_flags
_atom_site_disorder_assembly
_atom_site_disorder_group
C1 C 0.1183(6) 0.3883(5) 0.6461(5) 0.054(2) Uani 1 1 d . . .
H1A H 0.2057 0.3622 0.6434 0.065 Uiso 1 1 calc R . .
H1B H 0.0886 0.4604 0.6103 0.065 Uiso 1 1 calc R . .
C2 C 0.0720(7) 0.3878(5) 0.7406(5) 0.060(2) Uani 1 1 d . . .
H2A H 0.1201 0.4106 0.7668 0.072 Uiso 1 1 calc R . .
H2B H -0.0104 0.4389 0.7404 0.072 Uiso 1 1 calc R . .
C3 C 0.0745(6) 0.2846(5) 0.7966(4) 0.047(2) Uani 1 1 d . . .
H3A H 0.0085 0.2716 0.7821 0.057 Uiso 1 1 calc R . .
H3B H 0.0619 0.2875 0.8575 0.057 Uiso 1 1 calc R . .
C4 C 0.0322(6) 0.1319(5) 0.5330(4) 0.047(2) Uani 1 1 d . . .
H4A H -0.0175 0.1952 0.5522 0.057 Uiso 1 1 calc R . .
H4B H 0.0113 0.1428 0.4737 0.057 Uiso 1 1 calc R . .
C5 C 0.0036(7) 0.0420(6) 0.5912(4) 0.056(2) Uani 1 1 d . . .
H5A H -0.0835 0.0644 0.5989 0.068 Uiso 1 1 calc R . .
H5B H 0.0327 -0.0147 0.5619 0.068 Uiso 1 1 calc R . .
C6 C 0.0549(6) -0.0005(5) 0.6792(4) 0.043(2) Uani 1 1 d . . .
H6A H 0.1385 -0.0478 0.6746 0.052 Uiso 1 1 calc R . .
H6B H 0.0112 -0.0409 0.7183 0.052 Uiso 1 1 calc R . .
C7 C 0.4603(6) 0.1056(5) 0.5360(4) 0.046(2) Uani 1 1 d . . .
H7A H 0.5145 0.0542 0.5811 0.055 Uiso 1 1 calc R . .
H7B H 0.4243 0.0691 0.5137 0.055 Uiso 1 1 calc R . .
C8 C 0.5311(6) 0.1518(5) 0.4630(4) 0.055(2) Uani 1 1 d . . .
H8A H 0.5886 0.0957 0.4377 0.065 Uiso 1 1 calc R . .
H8B H 0.5769 0.1781 0.4879 0.065 Uiso 1 1 calc R . .
C9 C 0.4602(6) 0.2393(6) 0.3904(5) 0.062(2) Uani 1 1 d . . .
H9A H 0.5113 0.2402 0.3371 0.074 Uiso 1 1 calc R . .
H9B H 0.4386 0.3058 0.4049 0.074 Uiso 1 1 calc R . .
C10 C 0.4513(5) -0.0292(5) 0.7596(4) 0.0382(19) Uani 1 1 d . . .
H10A H 0.5070 -0.0230 0.7095 0.046 Uiso 1 1 calc R . .
H10B H 0.4322 0.0300 0.7845 0.046 Uiso 1 1 calc R . .
C11 C 0.5107(6) -0.1281(5) 0.8259(4) 0.044(2) Uani 1 1 d . . .
H11A H 0.5710 -0.1196 0.8528 0.053 Uiso 1 1 calc R . .
H11B H 0.5526 -0.1840 0.7961 0.053 Uiso 1 1 calc R . .
C12 C 0.4288(5) -0.1619(5) 0.8966(4) 0.040(2) Uani 1 1 d . . .
H12A H 0.4767 -0.2142 0.9447 0.048 Uiso 1 1 calc R . .
H12B H 0.3887 -0.1951 0.8741 0.048 Uiso 1 1 calc R . .
C13 C 0.2141(7) 0.3944(6) 0.4518(5) 0.061(3) Uani 1 1 d . . .
C14 C 0.0843(8) 0.3214(6) 0.4106(5) 0.063(3) Uani 1 1 d . . .
C15 C 0.1563(6) -0.0914(6) 0.8618(4) 0.042(2) Uani 1 1 d . . .
C16 C 0.0707(7) 0.0759(6) 0.9141(5) 0.041(2) Uani 1 1 d . . .
C17 C 0.2357(6) 0.7787(5) 0.1535(4) 0.046(2) Uani 1 1 d . . .
H17A H 0.1611 0.7932 0.1894 0.056 Uiso 1 1 calc R . .
H17B H 0.2176 0.8281 0.0964 0.056 Uiso 1 1 calc R . .
C18 C 0.2755(6) 0.6706(6) 0.1421(5) 0.040(2) Uani 1 1 d . . .
C19 C 0.2686(6) 0.5883(6) 0.2096(5) 0.053(2) Uani 1 1 d . . .
H19 H 0.2399 0.5995 0.2650 0.064 Uiso 1 1 calc R . .
C20 C 0.3025(7) 0.4917(7) 0.1973(6) 0.061(3) Uani 1 1 d . . .
H20 H 0.2983 0.4367 0.2446 0.073 Uiso 1 1 calc R . .
C21 C 0.3418(8) 0.4733(6) 0.1190(7) 0.071(3) Uani 1 1 d . . .
H21 H 0.3636 0.4063 0.1108 0.085 Uiso 1 1 calc R . .
C22 C 0.3498(7) 0.5526(8) 0.0516(6) 0.071(3) Uani 1 1 d . . .
H22 H 0.3801 0.5399 -0.0032 0.085 Uiso 1 1 calc R . .
C23 C 0.3139(7) 0.6516(7) 0.0626(5) 0.056(2) Uani 1 1 d . . .
H23 H 0.3159 0.7066 0.0146 0.067 Uiso 1 1 calc R . .
C24 C 0.4770(6) 0.7797(6) 0.1392(4) 0.0361(19) Uani 1 1 d . . .
C25 C 0.5130(6) 0.8589(5) 0.0973(4) 0.0373(19) Uani 1 1 d . . .
H25 H 0.4660 0.9274 0.1016 0.045 Uiso 1 1 calc R . .
C26 C 0.6186(7) 0.8381(6) 0.0487(5) 0.045(2) Uani 1 1 d . . .
H26 H 0.6444 0.8926 0.0194 0.053 Uiso 1 1 calc R . .
C27 C 0.6858(6) 0.7394(6) 0.0428(5) 0.052(2) Uani 1 1 d . . .
H27 H 0.7575 0.7258 0.0086 0.063 Uiso 1 1 calc R . .
C28 C 0.6510(7) 0.6603(6) 0.0856(5) 0.052(2) Uani 1 1 d . . .
H28 H 0.6994 0.5918 0.0821 0.063 Uiso 1 1 calc R . .
C29 C 0.5447(6) 0.6794(6) 0.1347(5) 0.049(2) Uani 1 1 d . . .
H29 H 0.5195 0.6247 0.1643 0.059 Uiso 1 1 calc R . .
C30 C 0.2695(6) 0.9369(5) 0.2065(5) 0.040(2) Uani 1 1 d . . .
C31 C 0.2000(6) 1.0148(6) 0.1420(5) 0.046(2) Uani 1 1 d . . .
H31 H 0.1860 0.9980 0.0937 0.055 Uiso 1 1 calc R . .
C32 C 0.1519(6) 1.1146(6) 0.1471(5) 0.051(2) Uani 1 1 d . . .
H32 H 0.1061 1.1673 0.1019 0.061 Uiso 1 1 calc R . .
C33 C 0.1698(7) 1.1392(6) 0.2180(6) 0.055(2) Uani 1 1 d . . .
H33 H 0.1345 1.2088 0.2222 0.066 Uiso 1 1 calc R . .
C34 C 0.2387(7) 1.0633(7) 0.2831(5) 0.057(2) Uani 1 1 d . . .
H34 H 0.2518 1.0806 0.3314 0.068 Uiso 1 1 calc R . .
C35 C 0.2872(6) 0.9641(6) 0.2773(5) 0.047(2) Uani 1 1 d . . .
H35 H 0.3341 0.9120 0.3222 0.057 Uiso 1 1 calc R . .
C36 C 0.3643(7) 0.7271(5) 0.3086(5) 0.046(2) Uani 1 1 d . . .
C37 C 0.4739(7) 0.6882(6) 0.3423(5) 0.054(2) Uani 1 1 d . . .
H37 H 0.5392 0.6964 0.3061 0.065 Uiso 1 1 calc R . .
C38 C 0.4899(7) 0.6371(6) 0.4287(6) 0.067(3) Uani 1 1 d . . .
H38 H 0.5660 0.6096 0.4511 0.080 Uiso 1 1 calc R . .
C39 C 0.3967(8) 0.6264(6) 0.4810(5) 0.064(3) Uani 1 1 d . . .
H39 H 0.4080 0.5934 0.5404 0.077 Uiso 1 1 calc R . .
C40 C 0.2846(7) 0.6628(5) 0.4493(5) 0.055(2) Uani 1 1 d . . .
H40 H 0.2204 0.6531 0.4859 0.066 Uiso 1 1 calc R . .
C41 C 0.2697(7) 0.7134(5) 0.3633(5) 0.054(2) Uani 1 1 d . . .
H41 H 0.1937 0.7395 0.3409 0.065 Uiso 1 1 calc R . .
Fe1 Fe 0.20091(8) 0.14560(8) 0.65741(6) 0.0326(3) Uani 1 1 d . . .
Fe2 Fe 0.19602(9) 0.27733(8) 0.48269(7) 0.0459(3) Uani 1 1 d . . .
Fe3 Fe 0.17634(8) 0.02429(8) 0.83406(6) 0.0353(3) Uani 1 1 d . . .
O1 O 0.2263(5) 0.4725(4) 0.4325(4) 0.0748(19) Uani 1 1 d . . .
O2 O 0.0134(6) 0.3485(4) 0.3616(4) 0.093(2) Uani 1 1 d . . .
O3 O 0.1437(4) -0.1708(4) 0.8808(3) 0.0553(17) Uani 1 1 d . . .
O4 O 0.0081(5) 0.1103(4) 0.9645(3) 0.0618(17) Uani 1 1 d . . .
P1 P 0.33772(16) 0.80366(15) 0.20140(13) 0.0430(6) Uani 1 1 d . . .
S1 S 0.07356(16) 0.31078(14) 0.60216(12) 0.0461(6) Uani 1 1 d . . .
S2 S 0.21263(16) 0.17740(14) 0.78428(12) 0.0398(5) Uani 1 1 d . . .
S3 S 0.18558(16) 0.11332(13) 0.53138(11) 0.0387(5) Uani 1 1 d . . .
S4 S 0.04699(15) 0.10079(14) 0.72479(11) 0.0364(5) Uani 1 1 d . . .
S5 S 0.34438(16) 0.20295(14) 0.58331(12) 0.0429(5) Uani 1 1 d . . .
S6 S 0.32736(19) 0.22966(15) 0.36984(12) 0.0556(6) Uani 1 1 d . . .
S7 S 0.31665(15) -0.02254(13) 0.72341(11) 0.0343(5) Uani 1 1 d . . .
S8 S 0.31737(16) -0.05611(14) 0.93751(11) 0.0406(5) Uani 1 1 d . . .
O5 O 0.6580(17) 0.4635(11) 0.2774(13) 0.102(4) Uani 0.376(4) 1 d PDU A 1
C42 C 0.7790(18) 0.4188(15) 0.283(2) 0.100(4) Uani 0.376(4) 1 d PDU A 1
H42A H 0.8026 0.4253 0.3353 0.120 Uiso 0.376(4) 1 calc PR A 1
H42B H 0.8178 0.4522 0.2320 0.120 Uiso 0.376(4) 1 calc PR A 1
C43 C 0.815(2) 0.3016(14) 0.286(3) 0.103(4) Uani 0.376(4) 1 d PDU A 1
H43A H 0.8655 0.2845 0.2344 0.124 Uiso 0.376(4) 1 calc PR A 1
H43B H 0.8584 0.2564 0.3377 0.124 Uiso 0.376(4) 1 calc PR A 1
C44 C 0.707(3) 0.2871(14) 0.287(2) 0.100(4) Uani 0.376(4) 1 d PDU A 1
H44A H 0.6874 0.2506 0.3449 0.121 Uiso 0.376(4) 1 calc PR A 1
H44B H 0.7134 0.2471 0.2454 0.121 Uiso 0.376(4) 1 calc PR A 1
C45 C 0.618(2) 0.3936(17) 0.261(2) 0.101(4) Uani 0.376(4) 1 d PDU A 1
H45A H 0.6046 0.4117 0.1990 0.121 Uiso 0.376(4) 1 calc PR A 1
H45B H 0.5425 0.3980 0.2937 0.121 Uiso 0.376(4) 1 calc PR A 1
O6 O 0.7030(14) 0.4297(10) 0.1919(11) 0.104(3) Uani 0.424(7) 1 d PDU B 2
C46 C 0.8067(17) 0.4016(15) 0.2300(16) 0.105(4) Uani 0.424(7) 1 d PDU B 2
H46A H 0.8009 0.4536 0.2598 0.126 Uiso 0.424(7) 1 calc PR B 2
H46B H 0.8734 0.3949 0.1866 0.126 Uiso 0.424(7) 1 calc PR B 2
C47 C 0.825(2) 0.2936(16) 0.297(2) 0.104(4) Uani 0.424(7) 1 d PDU B 2
H47A H 0.8901 0.2371 0.2763 0.125 Uiso 0.424(7) 1 calc PR B 2
H47B H 0.8439 0.2936 0.3535 0.125 Uiso 0.424(7) 1 calc PR B 2
C48 C 0.717(3) 0.2799(15) 0.3034(18) 0.103(4) Uani 0.424(7) 1 d PDU B 2
H48A H 0.6702 0.2956 0.3564 0.124 Uiso 0.424(7) 1 calc PR B 2
H48B H 0.7312 0.2082 0.3035 0.124 Uiso 0.424(7) 1 calc PR B 2
C49 C 0.6555(19) 0.3540(17) 0.2261(15) 0.102(4) Uani 0.424(7) 1 d PDU B 2
H49A H 0.6631 0.3168 0.1823 0.123 Uiso 0.424(7) 1 calc PR B 2
H49B H 0.5704 0.3874 0.2412 0.123 Uiso 0.424(7) 1 calc PR B 2
O7 O 0.633(3) 0.419(3) 0.285(2) 0.104(4) Uani 0.200(6) 1 d PDU C 3
C50 C 0.746(3) 0.392(4) 0.308(2) 0.103(4) Uani 0.200(6) 1 d PDU C 3
H50A H 0.7618 0.3399 0.3643 0.124 Uiso 0.200(6) 1 calc PR C 3
H50B H 0.7581 0.4528 0.3119 0.124 Uiso 0.200(6) 1 calc PR C 3
C51 C 0.829(3) 0.344(3) 0.234(3) 0.103(4) Uani 0.200(6) 1 d PDU C 3
H51A H 0.8924 0.3713 0.2157 0.124 Uiso 0.200(6) 1 calc PR C 3
H51B H 0.8655 0.2679 0.2535 0.124 Uiso 0.200(6) 1 calc PR C 3
C52 C 0.755(4) 0.374(3) 0.164(2) 0.103(4) Uani 0.200(6) 1 d PDU C 3
H52A H 0.7759 0.3175 0.1361 0.123 Uiso 0.200(6) 1 calc PR C 3
H52B H 0.7607 0.4358 0.1209 0.123 Uiso 0.200(6) 1 calc PR C 3
C53 C 0.636(3) 0.398(3) 0.206(3) 0.103(4) Uani 0.200(6) 1 d PDU C 3
H53A H 0.5783 0.4590 0.1683 0.124 Uiso 0.200(6) 1 calc PR C 3
H53B H 0.6121 0.3389 0.2152 0.124 Uiso 0.200(6) 1 calc PR C 3
O8 O 1.0365(16) 0.3670(11) 0.0677(12) 0.103(6) Uani 0.378(10) 1 d PDU D 1
C54 C 1.071(2) 0.4385(17) 0.0834(17) 0.100(6) Uani 0.378(10) 1 d PDU D 1
H54A H 1.1576 0.4092 0.0911 0.120 Uiso 0.378(10) 1 calc PR D 1
H54B H 1.0294 0.4605 0.1357 0.120 Uiso 0.378(10) 1 calc PR D 1
C55 C 1.038(3) 0.5326(17) 0.0012(19) 0.100(6) Uani 0.378(10) 1 d PDU D 1
H55A H 0.9810 0.5961 0.0175 0.120 Uiso 0.378(10) 1 calc PR D 1
H55B H 1.1089 0.5448 -0.0271 0.120 Uiso 0.378(10) 1 calc PR D 1
C56 C 0.985(3) 0.506(2) -0.0557(16) 0.100(6) Uani 0.378(10) 1 d PDU D 1
H56A H 1.0401 0.4872 -0.1046 0.120 Uiso 0.378(10) 1 calc PR D 1
H56B H 0.9114 0.5644 -0.0784 0.120 Uiso 0.378(10) 1 calc PR D 1
C57 C 0.959(2) 0.4173(19) -0.0008(16) 0.101(6) Uani 0.378(10) 1 d PDU D 1
H57A H 0.8762 0.4411 0.0224 0.121 Uiso 0.378(10) 1 calc PR D 1
H57B H 0.9691 0.3684 -0.0351 0.121 Uiso 0.378(10) 1 calc PR D 1
O9 O 1.062(5) 0.433(4) 0.036(4) 0.103(6) Uani 0.122(10) 1 d PDU D 2
C58 C 1.010(7) 0.465(5) -0.042(5) 0.100(6) Uani 0.122(10) 1 d PDU D 2
H58A H 0.9291 0.4643 -0.0326 0.120 Uiso 0.122(10) 1 calc PR D 2
H58B H 1.0571 0.4185 -0.0795 0.120 Uiso 0.122(10) 1 calc PR D 2
C59 C 1.005(7) 0.578(5) -0.083(5) 0.100(7) Uani 0.122(10) 1 d PDU D 2
H59A H 1.0485 0.5822 -0.1399 0.120 Uiso 0.122(10) 1 calc PR D 2
H59B H 0.9224 0.6277 -0.0910 0.120 Uiso 0.122(10) 1 calc PR D 2
C60 C 1.059(8) 0.601(5) -0.026(6) 0.100(7) Uani 0.122(10) 1 d PDU D 2
H60A H 1.0106 0.6705 -0.0157 0.120 Uiso 0.122(10) 1 calc PR D 2
H60B H 1.1391 0.5997 -0.0483 0.120 Uiso 0.122(10) 1 calc PR D 2
C61 C 1.067(8) 0.519(5) 0.054(5) 0.100(7) Uani 0.122(10) 1 d PDU D 2
H61A H 1.1416 0.4988 0.0817 0.120 Uiso 0.122(10) 1 calc PR D 2
H61B H 1.0003 0.5458 0.0948 0.120 Uiso 0.122(10) 1 calc PR D 2

loop_
_atom_site_aniso_label
_atom_site_aniso_U_11
_atom_site_aniso_U_22
_atom_site_aniso_U_33
_atom_site_aniso_U_23
_atom_site_aniso_U_13
_atom_site_aniso_U_12
C1 0.064(6) 0.040(5) 0.059(6) -0.010(4) 0.010(5) -0.026(4)
C2 0.068(6) 0.055(6) 0.060(6) -0.033(5) 0.018(5) -0.021(5)
C3 0.050(5) 0.043(5) 0.048(5) -0.017(4) 0.005(4) -0.017(4)
C4 0.051(5) 0.071(6) 0.034(5) -0.017(4) -0.005(4) -0.033(5)
C5 0.067(6) 0.077(6) 0.035(5) -0.007(5) 0.001(4) -0.043(5)
C6 0.047(5) 0.059(5) 0.033(5) -0.011(4) 0.009(4) -0.033(4)
C7 0.041(5) 0.032(5) 0.049(5) 0.003(4) 0.005(4) -0.011(4)
C8 0.060(6) 0.054(5) 0.047(5) -0.016(5) 0.023(4) -0.026(5)
C9 0.067(6) 0.068(6) 0.047(5) -0.010(5) 0.025(4) -0.035(5)
C10 0.037(5) 0.044(5) 0.029(4) -0.006(4) 0.006(3) -0.016(4)
C11 0.035(5) 0.061(5) 0.028(4) -0.008(4) 0.002(4) -0.015(4)
C12 0.030(5) 0.046(5) 0.039(5) -0.010(4) -0.002(4) -0.010(4)
C13 0.067(6) 0.036(6) 0.065(7) -0.013(5) 0.000(5) -0.007(5)
C14 0.089(8) 0.051(6) 0.051(6) -0.005(5) -0.013(5) -0.029(6)
C15 0.033(5) 0.079(7) 0.013(4) -0.015(5) 0.004(3) -0.020(5)
C16 0.050(6) 0.042(5) 0.038(5) -0.012(4) -0.013(4) -0.019(4)
C17 0.041(5) 0.056(5) 0.038(5) 0.002(4) -0.003(4) -0.023(4)
C18 0.031(5) 0.049(6) 0.041(5) -0.013(5) -0.002(4) -0.015(4)
C19 0.050(6) 0.052(6) 0.054(6) -0.010(5) 0.003(4) -0.019(5)
C20 0.073(7) 0.051(7) 0.065(7) -0.014(6) 0.003(5) -0.033(5)
C21 0.081(7) 0.040(6) 0.096(8) -0.014(6) -0.002(6) -0.030(5)
C22 0.058(6) 0.086(8) 0.081(8) -0.050(7) 0.018(5) -0.028(6)
C23 0.061(6) 0.075(7) 0.045(6) -0.012(5) -0.002(5) -0.042(5)
C24 0.022(4) 0.041(5) 0.034(5) -0.001(4) -0.002(3) -0.005(4)
C25 0.041(5) 0.029(5) 0.042(5) -0.013(4) -0.006(4) -0.009(4)
C26 0.045(6) 0.048(6) 0.044(5) -0.004(4) -0.006(4) -0.025(5)
C27 0.022(5) 0.065(6) 0.061(6) -0.009(5) -0.004(4) -0.013(5)
C28 0.038(6) 0.036(5) 0.073(6) -0.019(5) 0.000(5) -0.002(4)
C29 0.028(5) 0.049(6) 0.063(6) -0.003(5) -0.007(4) -0.013(4)
C30 0.027(5) 0.050(5) 0.038(5) -0.011(5) 0.011(4) -0.017(4)
C31 0.042(5) 0.056(6) 0.037(5) -0.008(5) 0.009(4) -0.022(5)
C32 0.041(5) 0.034(6) 0.060(6) -0.004(5) 0.012(4) -0.008(4)
C33 0.042(6) 0.058(6) 0.084(7) -0.040(6) 0.026(5) -0.032(5)
C34 0.049(6) 0.074(7) 0.069(7) -0.027(6) -0.002(5) -0.040(5)
C35 0.047(6) 0.044(6) 0.056(6) -0.007(5) -0.003(4) -0.027(5)
C36 0.050(6) 0.045(5) 0.043(5) -0.004(4) -0.008(4) -0.020(5)
C37 0.049(6) 0.059(6) 0.051(6) -0.006(5) 0.000(4) -0.025(5)
C38 0.057(7) 0.069(6) 0.068(7) 0.004(6) -0.022(5) -0.027(5)
C39 0.072(7) 0.073(7) 0.050(6) -0.007(5) -0.014(6) -0.031(6)
C40 0.057(6) 0.056(6) 0.047(6) 0.000(5) 0.005(4) -0.027(5)
C41 0.058(6) 0.050(5) 0.049(6) -0.001(5) -0.013(5) -0.019(5)
Fe1 0.0297(6) 0.0384(6) 0.0301(6) -0.0099(5) 0.0047(5) -0.0147(5)
Fe2 0.0500(8) 0.0421(7) 0.0413(7) -0.0084(6) 0.0036(6) -0.0170(6)
Fe3 0.0322(7) 0.0482(7) 0.0284(6) -0.0130(6) 0.0058(5) -0.0186(6)
O1 0.088(5) 0.057(4) 0.075(5) -0.009(4) 0.001(4) -0.031(4)
O2 0.110(6) 0.079(5) 0.086(5) 0.006(4) -0.046(4) -0.036(4)
O3 0.057(4) 0.056(4) 0.059(4) -0.008(3) 0.003(3) -0.034(3)
O4 0.058(4) 0.083(4) 0.044(4) -0.030(3) 0.018(3) -0.024(3)
P1 0.0332(13) 0.0496(14) 0.0431(14) -0.0066(11) -0.0009(10) -0.0166(11)
S1 0.0422(13) 0.0432(13) 0.0487(14) -0.0139(11) 0.0065(10) -0.0138(11)
S2 0.0399(13) 0.0465(13) 0.0372(12) -0.0159(10) 0.0039(9) -0.0191(10)
S3 0.0415(13) 0.0415(12) 0.0329(12) -0.0093(10) 0.0036(9) -0.0179(10)
S4 0.0288(12) 0.0484(13) 0.0323(11) -0.0133(10) 0.0055(9) -0.0155(10)
S5 0.0442(13) 0.0471(13) 0.0403(13) -0.0143(11) 0.0092(10) -0.0223(11)
S6 0.0700(16) 0.0574(14) 0.0415(13) -0.0138(12) 0.0121(11) -0.0308(12)
S7 0.0306(12) 0.0411(12) 0.0292(11) -0.0104(10) 0.0051(9) -0.0130(10)
S8 0.0376(12) 0.0492(13) 0.0331(12) -0.0105(10) -0.0004(9) -0.0153(10)
O5 0.108(7) 0.064(6) 0.140(8) -0.003(6) -0.026(6) -0.048(5)
C42 0.106(7) 0.067(6) 0.140(8) -0.006(6) -0.028(6) -0.052(6)
C43 0.106(7) 0.069(6) 0.142(8) -0.006(6) -0.028(6) -0.048(5)
C44 0.104(7) 0.068(6) 0.139(8) -0.006(6) -0.027(6) -0.049(5)
C45 0.106(7) 0.068(6) 0.139(8) -0.005(6) -0.029(6) -0.049(5)
O6 0.108(7) 0.070(6) 0.138(8) -0.001(6) -0.030(6) -0.046(5)
C46 0.106(7) 0.072(6) 0.141(8) -0.002(6) -0.027(6) -0.048(5)
C47 0.107(7) 0.070(6) 0.142(8) -0.005(6) -0.029(6) -0.047(5)
C48 0.104(7) 0.069(6) 0.140(8) -0.003(6) -0.025(6) -0.047(5)
C49 0.108(7) 0.068(6) 0.139(8) -0.006(6) -0.028(6) -0.047(5)
O7 0.107(7) 0.069(7) 0.140(8) -0.005(6) -0.028(6) -0.047(6)
C50 0.107(7) 0.070(6) 0.140(8) -0.006(6) -0.028(6) -0.047(6)
C51 0.107(7) 0.069(6) 0.140(8) -0.004(6) -0.028(6) -0.047(6)
C52 0.108(7) 0.068(7) 0.138(8) -0.005(6) -0.028(6) -0.046(6)
C53 0.107(7) 0.069(7) 0.138(8) -0.003(7) -0.029(6) -0.046(6)
O8 0.069(11) 0.077(13) 0.163(15) -0.073(12) 0.004(8) -0.002(9)
C54 0.066(11) 0.079(14) 0.159(15) -0.079(12) 0.003(9) -0.001(9)
C55 0.067(11) 0.076(14) 0.162(15) -0.077(12) 0.005(9) -0.003(9)
C56 0.068(12) 0.076(14) 0.159(15) -0.079(12) 0.005(9) 0.000(10)
C57 0.067(11) 0.077(14) 0.162(15) -0.080(12) 0.004(9) -0.002(9)
O9 0.068(11) 0.079(14) 0.162(15) -0.076(12) 0.005(9) -0.001(9)
C58 0.067(12) 0.076(14) 0.161(15) -0.078(12) 0.005(9) -0.002(10)
C59 0.067(12) 0.076(14) 0.160(15) -0.079(13) 0.006(10) -0.001(10)
C60 0.064(12) 0.078(14) 0.161(16) -0.078(13) 0.006(10) -0.002(10)
C61 0.065(12) 0.078(14) 0.160(15) -0.078(13) 0.004(10) -0.002(10)

loop_
_atom_type_symbol
_atom_type_description
_atom_type_scat_dispersion_real
_atom_type_scat_dispersion_imag
_atom_type_scat_source
C C 0.0033 0.0016 'International Tables Vol C Tables 4.2.6.8 and 6.1.1.4'
H H 0.0000 0.0000 'International Tables Vol C Tables 4.2.6.8 and 6.1.1.4'
O O 0.0106 0.0060 'International Tables Vol C Tables 4.2.6.8 and 6.1.1.4'
P P 0.1023 0.0942 'International Tables Vol C Tables 4.2.6.8 and 6.1.1.4'
S S 0.1246 0.1234 'International Tables Vol C Tables 4.2.6.8 and 6.1.1.4'
Fe Fe 0.3463 0.8444 'International Tables Vol C Tables 4.2.6.8 and 6.1.1.4'

loop_
_exptl_crystal_face_index_h
_exptl_crystal_face_index_k
_exptl_crystal_face_index_l
_exptl_crystal_face_perp_dist
0.00 1.00 0.00 0.0150
0.00 -1.00 0.00 0.0150
0.00 0.00 1.00 0.0800
0.00 0.00 -1.00 0.0800
-1.00 0.00 0.00 0.2400
1.00 0.00 0.00 0.2000
-2.00 -1.00 -6.00 0.0700

loop_
_geom_angle_atom_site_label_1
_geom_angle_atom_site_label_2
_geom_angle_atom_site_label_3
_geom_angle
_geom_angle_site_symmetry_1
_geom_angle_site_symmetry_3
_geom_angle_publ_flag
C2 C1 S1 112.9(5) . . ?
C2 C1 H1A 109.0 . . ?
S1 C1 H1A 109.0 . . ?
C2 C1 H1B 109.0 . . ?
S1 C1 H1B 109.0 . . ?
H1A C1 H1B 107.8 . . ?
C3 C2 C1 115.0(6) . . ?
C3 C2 H2A 108.5 . . ?
C1 C2 H2A 108.5 . . ?
C3 C2 H2B 108.5 . . ?
C1 C2 H2B 108.5 . . ?
H2A C2 H2B 107.5 . . ?
C2 C3 S2 113.3(5) . . ?
C2 C3 H3A 108.9 . . ?
S2 C3 H3A 108.9 . . ?
C2 C3 H3B 108.9 . . ?
S2 C3 H3B 108.9 . . ?
H3A C3 H3B 107.7 . . ?
C5 C4 S3 113.7(5) . . ?
C5 C4 H4A 108.8 . . ?
S3 C4 H4A 108.8 . . ?
C5 C4 H4B 108.8 . . ?
S3 C4 H4B 108.8 . . ?
H4A C4 H4B 107.7 . . ?
C6 C5 C4 115.5(6) . . ?
C6 C5 H5A 108.4 . . ?
C4 C5 H5A 108.4 . . ?
C6 C5 H5B 108.4 . . ?
C4 C5 H5B 108.4 . . ?
H5A C5 H5B 107.5 . . ?
C5 C6 S4 112.1(5) . . ?
C5 C6 H6A 109.2 . . ?
S4 C6 H6A 109.2 . . ?
C5 C6 H6B 109.2 . . ?
S4 C6 H6B 109.2 . . ?
H6A C6 H6B 107.9 . . ?
C8 C7 S5 112.4(5) . . ?
C8 C7 H7A 109.1 . . ?
S5 C7 H7A 109.1 . . ?
C8 C7 H7B 109.1 . . ?
S5 C7 H7B 109.1 . . ?
H7A C7 H7B 107.8 . . ?
C7 C8 C9 116.4(6) . . ?
C7 C8 H8A 108.2 . . ?
C9 C8 H8A 108.2 . . ?
C7 C8 H8B 108.2 . . ?
C9 C8 H8B 108.2 . . ?
H8A C8 H8B 107.3 . . ?
C8 C9 S6 114.3(5) . . ?
C8 C9 H9A 108.7 . . ?
S6 C9 H9A 108.7 . . ?
C8 C9 H9B 108.7 . . ?
S6 C9 H9B 108.7 . . ?
H9A C9 H9B 107.6 . . ?
C11 C10 S7 113.0(4) . . ?
C11 C10 H10A 109.0 . . ?
S7 C10 H10A 109.0 . . ?
C11 C10 H10B 109.0 . . ?
S7 C10 H10B 109.0 . . ?
H10A C10 H10B 107.8 . . ?
C10 C11 C12 115.3(5) . . ?
C10 C11 H11A 108.5 . . ?
C12 C11 H11A 108.5 . . ?
C10 C11 H11B 108.5 . . ?
C12 C11 H11B 108.5 . . ?
H11A C11 H11B 107.5 . . ?
C11 C12 S8 113.5(5) . . ?
C11 C12 H12A 108.9 . . ?
S8 C12 H12A 108.9 . . ?
C11 C12 H12B 108.9 . . ?
S8 C12 H12B 108.9 . . ?
H12A C12 H12B 107.7 . . ?
O1 C13 Fe2 179.0(8) . . ?
O2 C14 Fe2 177.8(9) . . ?
O3 C15 Fe3 179.4(7) . . ?
O4 C16 Fe3 176.7(7) . . ?
C18 C17 P1 116.4(5) . . ?
C18 C17 H17A 108.2 . . ?
P1 C17 H17A 108.2 . . ?
C18 C17 H17B 108.2 . . ?
P1 C17 H17B 108.2 . . ?
H17A C17 H17B 107.3 . . ?
C23 C18 C19 117.5(7) . . ?
C23 C18 C17 120.4(7) . . ?
C19 C18 C17 122.0(7) . . ?
C20 C19 C18 121.0(8) . . ?
C20 C19 H19 119.5 . . ?
C18 C19 H19 119.5 . . ?
C21 C20 C19 121.1(8) . . ?
C21 C20 H20 119.5 . . ?
C19 C20 H20 119.5 . . ?
C20 C21 C22 119.1(8) . . ?
C20 C21 H21 120.5 . . ?
C22 C21 H21 120.5 . . ?
C21 C22 C23 120.6(9) . . ?
C21 C22 H22 119.7 . . ?
C23 C22 H22 119.7 . . ?
C18 C23 C22 120.7(8) . . ?
C18 C23 H23 119.7 . . ?
C22 C23 H23 119.7 . . ?
C25 C24 C29 121.3(7) . . ?
C25 C24 P1 120.9(6) . . ?
C29 C24 P1 117.9(6) . . ?
C24 C25 C26 119.3(6) . . ?
C24 C25 H25 120.3 . . ?
C26 C25 H25 120.3 . . ?
C27 C26 C25 120.0(7) . . ?
C27 C26 H26 120.0 . . ?
C25 C26 H26 120.0 . . ?
C28 C27 C26 120.7(7) . . ?
C28 C27 H27 119.7 . . ?
C26 C27 H27 119.7 . . ?
C27 C28 C29 120.3(7) . . ?
C27 C28 H28 119.8 . . ?
C29 C28 H28 119.8 . . ?
C24 C29 C28 118.4(7) . . ?
C24 C29 H29 120.8 . . ?
C28 C29 H29 120.8 . . ?
C31 C30 C35 118.0(7) . . ?
C31 C30 P1 122.5(6) . . ?
C35 C30 P1 119.4(6) . . ?
C32 C31 C30 121.0(8) . . ?
C32 C31 H31 119.5 . . ?
C30 C31 H31 119.5 . . ?
C31 C32 C33 119.8(8) . . ?
C31 C32 H32 120.1 . . ?
C33 C32 H32 120.1 . . ?
C32 C33 C34 120.5(8) . . ?
C32 C33 H33 119.8 . . ?
C34 C33 H33 119.8 . . ?
C35 C34 C33 119.5(8) . . ?
C35 C34 H34 120.3 . . ?
C33 C34 H34 120.3 . . ?
C34 C35 C30 121.2(8) . . ?
C34 C35 H35 119.4 . . ?
C30 C35 H35 119.4 . . ?
C37 C36 C41 118.5(7) . . ?
C37 C36 P1 121.7(6) . . ?
C41 C36 P1 119.5(6) . . ?
C36 C37 C38 120.6(7) . . ?
C36 C37 H37 119.7 . . ?
C38 C37 H37 119.7 . . ?
C39 C38 C37 120.0(8) . . ?
C39 C38 H38 120.0 . . ?
C37 C38 H38 120.0 . . ?
C38 C39 C40 121.3(8) . . ?
C38 C39 H39 119.3 . . ?
C40 C39 H39 119.3 . . ?
C41 C40 C39 118.2(7) . . ?
C41 C40 H40 120.9 . . ?
C39 C40 H40 120.9 . . ?
C40 C41 C36 121.3(7) . . ?
C40 C41 H41 119.4 . . ?
C36 C41 H41 119.4 . . ?
S4 Fe1 S2 85.37(7) . . ?
S4 Fe1 S1 90.84(8) . . ?
S2 Fe1 S1 93.51(8) . . ?
S4 Fe1 S3 93.46(7) . . ?
S2 Fe1 S3 178.82(8) . . ?
S1 Fe1 S3 86.32(8) . . ?
S4 Fe1 S5 175.27(8) . . ?
S2 Fe1 S5 95.95(8) . . ?
S1 Fe1 S5 84.55(8) . . ?
S3 Fe1 S5 85.20(8) . . ?
S4 Fe1 S7 84.37(7) . . ?
S2 Fe1 S7 83.88(8) . . ?
S1 Fe1 S7 174.70(8) . . ?
S3 Fe1 S7 96.19(8) . . ?
S5 Fe1 S7 100.28(8) . . ?
S4 Fe1 Fe2 123.97(6) . . ?
S2 Fe1 Fe2 128.76(7) . . ?
S1 Fe1 Fe2 50.79(6) . . ?
S3 Fe1 Fe2 51.88(6) . . ?
S5 Fe1 Fe2 51.90(6) . . ?
S7 Fe1 Fe2 134.17(6) . . ?
S4 Fe1 Fe3 50.14(5) . . ?
S2 Fe1 Fe3 51.59(6) . . ?
S1 Fe1 Fe3 123.74(7) . . ?
S3 Fe1 Fe3 127.63(7) . . ?
S5 Fe1 Fe3 133.83(7) . . ?
S7 Fe1 Fe3 51.16(5) . . ?
Fe2 Fe1 Fe3 173.50(5) . . ?
C13 Fe2 C14 92.7(4) . . ?
C13 Fe2 S1 95.7(3) . . ?
C14 Fe2 S1 96.9(3) . . ?
C13 Fe2 S6 87.9(3) . . ?
C14 Fe2 S6 86.3(3) . . ?
S1 Fe2 S6 175.11(8) . . ?
C13 Fe2 S3 175.2(3) . . ?
C14 Fe2 S3 92.1(3) . . ?
S1 Fe2 S3 84.32(7) . . ?
S6 Fe2 S3 91.83(8) . . ?
C13 Fe2 S5 92.7(3) . . ?
C14 Fe2 S5 174.6(3) . . ?
S1 Fe2 S5 82.72(8) . . ?
S6 Fe2 S5 93.80(9) . . ?
S3 Fe2 S5 82.51(7) . . ?
C13 Fe2 Fe1 126.9(3) . . ?
C14 Fe2 Fe1 125.9(3) . . ?
S1 Fe2 Fe1 50.07(6) . . ?
S6 Fe2 Fe1 125.04(7) . . ?
S3 Fe2 Fe1 49.95(5) . . ?
S5 Fe2 Fe1 50.12(5) . . ?
C15 Fe3 C16 94.3(3) . . ?
C15 Fe3 S4 94.6(2) . . ?
C16 Fe3 S4 95.4(2) . . ?
C15 Fe3 S8 85.8(2) . . ?
C16 Fe3 S8 88.4(2) . . ?
S4 Fe3 S8 176.10(8) . . ?
C15 Fe3 S7 93.1(2) . . ?
C16 Fe3 S7 172.6(2) . . ?
S4 Fe3 S7 83.38(7) . . ?
S8 Fe3 S7 92.73(8) . . ?
C15 Fe3 S2 174.6(2) . . ?
C16 Fe3 S2 90.9(2) . . ?
S4 Fe3 S2 83.49(7) . . ?
S8 Fe3 S2 95.79(8) . . ?
S7 Fe3 S2 81.70(7) . . ?
C15 Fe3 Fe1 125.7(2) . . ?
C16 Fe3 Fe1 123.9(2) . . ?
S4 Fe3 Fe1 49.74(5) . . ?
S8 Fe3 Fe1 127.19(7) . . ?
S7 Fe3 Fe1 50.23(5) . . ?
S2 Fe3 Fe1 49.51(5) . . ?
C36 P1 C17 111.5(3) . . ?
C36 P1 C30 107.0(4) . . ?
C17 P1 C30 107.2(3) . . ?
C36 P1 C24 109.2(3) . . ?
C17 P1 C24 111.1(3) . . ?
C30 P1 C24 110.7(3) . . ?
C1 S1 Fe1 104.0(2) . . ?
C1 S1 Fe2 107.7(2) . . ?
Fe1 S1 Fe2 79.14(7) . . ?
C3 S2 Fe1 105.0(2) . . ?
C3 S2 Fe3 107.7(2) . . ?
Fe1 S2 Fe3 78.89(7) . . ?
C4 S3 Fe1 103.8(2) . . ?
C4 S3 Fe2 107.4(2) . . ?
Fe1 S3 Fe2 78.18(7) . . ?
C6 S4 Fe1 104.3(2) . . ?
C6 S4 Fe3 106.9(2) . . ?
Fe1 S4 Fe3 80.12(7) . . ?
C7 S5 Fe1 112.0(2) . . ?
C7 S5 Fe2 102.7(2) . . ?
Fe1 S5 Fe2 77.98(7) . . ?
C9 S6 Fe2 104.6(3) . . ?
C10 S7 Fe1 110.9(2) . . ?
C10 S7 Fe3 103.5(2) . . ?
Fe1 S7 Fe3 78.61(7) . . ?
C12 S8 Fe3 103.7(2) . . ?
C42 O5 C45 109.1(10) . . ?
O5 C42 C43 105.6(8) . . ?
O5 C42 H42A 110.6 . . ?
C43 C42 H42A 110.6 . . ?
O5 C42 H42B 110.6 . . ?
C43 C42 H42B 110.6 . . ?
H42A C42 H42B 108.8 . . ?
C44 C43 C42 106.9(10) . . ?
C44 C43 H43A 110.3 . . ?
C42 C43 H43A 110.3 . . ?
C44 C43 H43B 110.3 . . ?
C42 C43 H43B 110.3 . . ?
H43A C43 H43B 108.6 . . ?
C43 C44 C45 103.6(9) . . ?
C43 C44 H44A 111.0 . . ?
C45 C44 H44A 111.0 . . ?
C43 C44 H44B 111.0 . . ?
C45 C44 H44B 111.0 . . ?
H44A C44 H44B 109.0 . . ?
O5 C45 C44 110.0(10) . . ?
O5 C45 H45A 109.7 . . ?
C44 C45 H45A 109.7 . . ?
O5 C45 H45B 109.7 . . ?
C44 C45 H45B 109.7 . . ?
H45A C45 H45B 108.2 . . ?
C46 O6 C49 109.9(10) . . ?
O6 C46 C47 105.2(9) . . ?
O6 C46 H46A 110.7 . . ?
C47 C46 H46A 110.7 . . ?
O6 C46 H46B 110.7 . . ?
C47 C46 H46B 110.7 . . ?
H46A C46 H46B 108.8 . . ?
C48 C47 C46 106.5(9) . . ?
C48 C47 H47A 110.4 . . ?
C46 C47 H47A 110.4 . . ?
C48 C47 H47B 110.4 . . ?
C46 C47 H47B 110.4 . . ?
H47A C47 H47B 108.6 . . ?
C47 C48 C49 103.8(11) . . ?
C47 C48 H48A 111.0 . . ?
C49 C48 H48A 111.0 . . ?
C47 C48 H48B 111.0 . . ?
C49 C48 H48B 111.0 . . ?
H48A C48 H48B 109.0 . . ?
O6 C49 C48 111.0(10) . . ?
O6 C49 H49A 109.4 . . ?
C48 C49 H49A 109.4 . . ?
O6 C49 H49B 109.4 . . ?
C48 C49 H49B 109.4 . . ?
H49A C49 H49B 108.0 . . ?
C50 O7 C53 109.8(10) . . ?
O7 C50 C51 105.0(10) . . ?
O7 C50 H50A 110.7 . . ?
C51 C50 H50A 110.7 . . ?
O7 C50 H50B 110.7 . . ?
C51 C50 H50B 110.8 . . ?
H50A C50 H50B 108.8 . . ?
C52 C51 C50 106.1(10) . . ?
C52 C51 H51A 110.5 . . ?
C50 C51 H51A 110.5 . . ?
C52 C51 H51B 110.5 . . ?
C50 C51 H51B 110.5 . . ?
H51A C51 H51B 108.7 . . ?
C51 C52 C53 103.4(11) . . ?
C51 C52 H52A 111.1 . . ?
C53 C52 H52A 111.1 . . ?
C51 C52 H52B 111.1 . . ?
C53 C52 H52B 111.1 . . ?
H52A C52 H52B 109.1 . . ?
O7 C53 C52 110.8(11) . . ?
O7 C53 H53A 109.5 . . ?
C52 C53 H53A 109.5 . . ?
O7 C53 H53B 109.5 . . ?
C52 C53 H53B 109.5 . . ?
H53A C53 H53B 108.1 . . ?
C54 O8 C57 108.3(10) . . ?
O8 C54 C55 105.0(9) . . ?
O8 C54 H54A 110.7 . . ?
C55 C54 H54A 110.7 . . ?
O8 C54 H54B 110.7 . . ?
C55 C54 H54B 110.7 . . ?
H54A C54 H54B 108.8 . . ?
C56 C55 C54 107.0(9) . . ?
C56 C55 H55A 110.3 . . ?
C54 C55 H55A 110.3 . . ?
C56 C55 H55B 110.3 . . ?
C54 C55 H55B 110.3 . . ?
H55A C55 H55B 108.6 . . ?
C55 C56 C57 103.4(11) . . ?
C55 C56 H56A 111.1 . . ?
C57 C56 H56A 111.1 . . ?
C55 C56 H56B 111.1 . . ?
C57 C56 H56B 111.1 . . ?
H56A C56 H56B 109.0 . . ?
O8 C57 C56 109.6(11) . . ?
O8 C57 H57A 109.8 . . ?
C56 C57 H57A 109.8 . . ?
O8 C57 H57B 109.8 . . ?
C56 C57 H57B 109.8 . . ?
H57A C57 H57B 108.2 . . ?
C58 O9 C61 109.0(11) . . ?
O9 C58 C59 105.2(9) . . ?
O9 C58 H58A 110.7 . . ?
C59 C58 H58A 110.7 . . ?
O9 C58 H58B 110.7 . . ?
C59 C58 H58B 110.7 . . ?
H58A C58 H58B 108.8 . . ?
C60 C59 C58 107.1(10) . . ?
C60 C59 H59A 110.3 . . ?
C58 C59 H59A 110.3 . . ?
C60 C59 H59B 110.3 . . ?
C58 C59 H59B 110.3 . . ?
H59A C59 H59B 108.5 . . ?
C59 C60 C61 103.8(12) . . ?
C59 C60 H60A 111.0 . . ?
C61 C60 H60A 111.0 . . ?
C59 C60 H60B 111.0 . . ?
C61 C60 H60B 111.0 . . ?
H60A C60 H60B 109.0 . . ?
O9 C61 C60 110.1(12) . . ?
O9 C61 H61A 109.6 . . ?
C60 C61 H61A 109.6 . . ?
O9 C61 H61B 109.6 . . ?
C60 C61 H61B 109.6 . . ?
H61A C61 H61B 108.1 . . ?

loop_
_geom_bond_atom_site_label_1
_geom_bond_atom_site_label_2
_geom_bond_distance
_geom_bond_site_symmetry_2
_geom_bond_publ_flag
C1 C2 1.552(9) . ?
C1 S1 1.798(7) . ?
C1 H1A 0.9900 . ?
C1 H1B 0.9900 . ?
C2 C3 1.510(8) . ?
C2 H2A 0.9900 . ?
C2 H2B 0.9900 . ?
C3 S2 1.821(6) . ?
C3 H3A 0.9900 . ?
C3 H3B 0.9900 . ?
C4 C5 1.518(8) . ?
C4 S3 1.806(6) . ?
C4 H4A 0.9900 . ?
C4 H4B 0.9900 . ?
C5 C6 1.514(8) . ?
C5 H5A 0.9900 . ?
C5 H5B 0.9900 . ?
C6 S4 1.807(7) . ?
C6 H6A 0.9900 . ?
C6 H6B 0.9900 . ?
C7 C8 1.523(8) . ?
C7 S5 1.819(6) . ?
C7 H7A 0.9900 . ?
C7 H7B 0.9900 . ?
C8 C9 1.529(8) . ?
C8 H8A 0.9900 . ?
C8 H8B 0.9900 . ?
C9 S6 1.801(7) . ?
C9 H9A 0.9900 . ?
C9 H9B 0.9900 . ?
C10 C11 1.508(7) . ?
C10 S7 1.816(6) . ?
C10 H10A 0.9900 . ?
C10 H10B 0.9900 . ?
C11 C12 1.518(8) . ?
C11 H11A 0.9900 . ?
C11 H11B 0.9900 . ?
C12 S8 1.821(6) . ?
C12 H12A 0.9900 . ?
C12 H12B 0.9900 . ?
C13 O1 1.160(7) . ?
C13 Fe2 1.739(8) . ?
C14 O2 1.149(8) . ?
C14 Fe2 1.750(9) . ?
C15 O3 1.183(7) . ?
C15 Fe3 1.732(8) . ?
C16 O4 1.117(8) . ?
C16 Fe3 1.790(8) . ?
C17 C18 1.515(9) . ?
C17 P1 1.791(7) . ?
C17 H17A 0.9900 . ?
C17 H17B 0.9900 . ?
C18 C23 1.372(9) . ?
C18 C19 1.395(9) . ?
C19 C20 1.369(9) . ?
C19 H19 0.9500 . ?
C20 C21 1.353(10) . ?
C20 H20 0.9500 . ?
C21 C22 1.370(10) . ?
C21 H21 0.9500 . ?
C22 C23 1.390(9) . ?
C22 H22 0.9500 . ?
C23 H23 0.9500 . ?
C24 C25 1.370(8) . ?
C24 C29 1.380(9) . ?
C24 P1 1.812(7) . ?
C25 C26 1.385(9) . ?
C25 H25 0.9500 . ?
C26 C27 1.366(9) . ?
C26 H26 0.9500 . ?
C27 C28 1.362(9) . ?
C27 H27 0.9500 . ?
C28 C29 1.395(9) . ?
C28 H28 0.9500 . ?
C29 H29 0.9500 . ?
C30 C31 1.390(8) . ?
C30 C35 1.400(9) . ?
C30 P1 1.804(7) . ?
C31 C32 1.357(9) . ?
C31 H31 0.9500 . ?
C32 C33 1.381(9) . ?
C32 H32 0.9500 . ?
C33 C34 1.383(9) . ?
C33 H33 0.9500 . ?
C34 C35 1.353(9) . ?
C34 H34 0.9500 . ?
C35 H35 0.9500 . ?
C36 C37 1.378(9) . ?
C36 C41 1.402(9) . ?
C36 P1 1.774(7) . ?
C37 C38 1.389(9) . ?
C37 H37 0.9500 . ?
C38 C39 1.356(10) . ?
C38 H38 0.9500 . ?
C39 C40 1.395(9) . ?
C39 H39 0.9500 . ?
C40 C41 1.380(9) . ?
C40 H40 0.9500 . ?
C41 H41 0.9500 . ?
Fe1 S4 2.283(2) . ?
Fe1 S2 2.284(2) . ?
Fe1 S1 2.285(2) . ?
Fe1 S3 2.288(2) . ?
Fe1 S5 2.296(2) . ?
Fe1 S7 2.311(2) . ?
Fe1 Fe2 2.9259(17) . ?
Fe1 Fe3 2.9473(16) . ?
Fe2 S1 2.309(2) . ?
Fe2 S6 2.319(2) . ?
Fe2 S3 2.352(2) . ?
Fe2 S5 2.354(2) . ?
Fe3 S4 2.297(2) . ?
Fe3 S8 2.320(2) . ?
Fe3 S7 2.342(2) . ?
Fe3 S2 2.354(2) . ?
O5 C42 1.377(10) . ?
O5 C45 1.406(12) . ?
C42 C43 1.578(12) . ?
C42 H42A 0.9900 . ?
C42 H42B 0.9900 . ?
C43 C44 1.427(10) . ?
C43 H43A 0.9900 . ?
C43 H43B 0.9900 . ?
C44 C45 1.480(12) . ?
C44 H44A 0.9900 . ?
C44 H44B 0.9900 . ?
C45 H45A 0.9900 . ?
C45 H45B 0.9900 . ?
O6 C46 1.372(11) . ?
O6 C49 1.398(13) . ?
C46 C47 1.588(13) . ?
C46 H46A 0.9900 . ?
C46 H46B 0.9900 . ?
C47 C48 1.416(11) . ?
C47 H47A 0.9900 . ?
C47 H47B 0.9900 . ?
C48 C49 1.474(14) . ?
C48 H48A 0.9900 . ?
C48 H48B 0.9900 . ?
C49 H49A 0.9900 . ?
C49 H49B 0.9900 . ?
O7 C50 1.375(12) . ?
O7 C53 1.401(13) . ?
C50 C51 1.587(14) . ?
C50 H50A 0.9900 . ?
C50 H50B 0.9900 . ?
C51 C52 1.423(12) . ?
C51 H51A 0.9900 . ?
C51 H51B 0.9900 . ?
C52 C53 1.474(15) . ?
C52 H52A 0.9900 . ?
C52 H52B 0.9900 . ?
C53 H53A 0.9900 . ?
C53 H53B 0.9900 . ?
O8 C54 1.384(12) . ?
O8 C57 1.411(13) . ?
C54 C55 1.579(14) . ?
C54 H54A 0.9900 . ?
C54 H54B 0.9900 . ?
C55 C56 1.430(12) . ?
C55 H55A 0.9900 . ?
C55 H55B 0.9900 . ?
C56 C57 1.473(14) . ?
C56 H56A 0.9900 . ?
C56 H56B 0.9900 . ?
C57 H57A 0.9900 . ?
C57 H57B 0.9900 . ?
O9 C58 1.380(12) . ?
O9 C61 1.405(14) . ?
C58 C59 1.581(14) . ?
C58 H58A 0.9900 . ?
C58 H58B 0.9900 . ?
C59 C60 1.422(12) . ?
C59 H59A 0.9900 . ?
C59 H59B 0.9900 . ?
C60 C61 1.475(15) . ?
C60 H60A 0.9900 . ?
C60 H60B 0.9900 . ?
C61 H61A 0.9900 . ?
C61 H61B 0.9900 . ?
